data_4513843
loop_
_publ_author_name
'Liu, Yu-Chiao'
'Chu, Kai-Ti'
'Huang, Yi-Lan'
'Hsu, Cheng-Huey'
'Lee, Gene-Hsiang'
'Tseng, Mei-Chun'
'Chiang, Ming-Hsi'

_publ_section_title
;
 Protonation/Reduction of Carbonyl-Rich Diiron Complexes and the Direct
 Observation of Triprotonated Species: Insights into the Electrocatalytic
 Mechanism of Hydrogen Formation
;
_journal_issue 4
_journal_name_full 'ACS Catalysis'
_journal_page_first 2559
_journal_paper_doi 10.1021/acscatal.5b02646
_journal_volume 6
_journal_year 2016
_chemical_formula_sum 'C36 H5 B F20 Fe2 O6 S2'
_chemical_formula_weight 1100.03
_chemical_name_systematic
; 
 ? 
;
_space_group_IT_number 61
_symmetry_cell_setting orthorhombic
_symmetry_space_group_name_Hall '-P 2ac 2ab'
_symmetry_space_group_name_H-M 'P b c a'
_atom_sites_solution_hydrogens geom
_atom_sites_solution_primary direct
_atom_sites_solution_secondary difmap
_audit_creation_method SHELXL-97
_cell_angle_alpha 90.00
_cell_angle_beta 90.00
_cell_angle_gamma 90.00
_cell_formula_units_Z 8
_cell_length_a 16.0418(6)
_cell_length_b 20.9445(8)
_cell_length_c 23.0959(10)
_cell_measurement_reflns_used 4840
_cell_measurement_temperature 200(2)
_cell_measurement_theta_max 23.58
_cell_measurement_theta_min 2.17
_cell_volume 7759.9(5)
_computing_cell_refinement 'Bruker SAINT'
_computing_data_collection 'Bruker SMART'
_computing_data_reduction 'Bruker SAINT'
_computing_molecular_graphics 'Bruker SHELXTL'
_computing_publication_material 'Bruker SHELXTL'
_computing_structure_refinement 'SHELXL-97 (Sheldrick, 2008)'
_computing_structure_solution 'SHELXS-97 (Sheldrick, 2008)'
_diffrn_ambient_temperature 200(2)
_diffrn_measured_fraction_theta_full 1.000
_diffrn_measured_fraction_theta_max 1.000
_diffrn_measurement_device_type 'BRUKER SMART APEXCCD area detector'
_diffrn_measurement_method 'omega scans'
_diffrn_radiation_monochromator graphite
_diffrn_radiation_source 'fine-focus sealed tube'
_diffrn_radiation_type MoK\a
_diffrn_radiation_wavelength 0.71073
_diffrn_reflns_av_R_equivalents 0.0689
_diffrn_reflns_av_sigmaI/netI 0.0543
_diffrn_reflns_limit_h_max 13
_diffrn_reflns_limit_h_min -20
_diffrn_reflns_limit_k_max 21
_diffrn_reflns_limit_k_min -27
_diffrn_reflns_limit_l_max 30
_diffrn_reflns_limit_l_min -29
_diffrn_reflns_number 41141
_diffrn_reflns_theta_full 27.50
_diffrn_reflns_theta_max 27.50
_diffrn_reflns_theta_min 1.76
_exptl_absorpt_coefficient_mu 0.999
_exptl_absorpt_correction_T_max 0.8646
_exptl_absorpt_correction_T_min 0.7212
_exptl_absorpt_correction_type multi-scan
_exptl_absorpt_process_details 'SADABS (Bruker, 2001)'
_exptl_crystal_colour red
_exptl_crystal_density_diffrn 1.883
_exptl_crystal_density_meas ?
_exptl_crystal_density_method 'not measured'
_exptl_crystal_description block
_exptl_crystal_F_000 4304
_exptl_crystal_size_max 0.35
_exptl_crystal_size_mid 0.18
_exptl_crystal_size_min 0.15
_refine_diff_density_max 0.441
_refine_diff_density_min -0.357
_refine_diff_density_rms 0.079
_refine_ls_extinction_method none
_refine_ls_goodness_of_fit_ref 1.148
_refine_ls_hydrogen_treatment mixed
_refine_ls_matrix_type full
_refine_ls_number_parameters 607
_refine_ls_number_reflns 8911
_refine_ls_number_restraints 0
_refine_ls_restrained_S_all 1.148
_refine_ls_R_factor_all 0.0902
_refine_ls_R_factor_gt 0.0644
_refine_ls_shift/su_max 0.000
_refine_ls_shift/su_mean 0.000
_refine_ls_structure_factor_coef Fsqd
_refine_ls_weighting_details 'calc w=1/[\s^2^(Fo^2^)+(0.0513P)^2^+3.6896P] where P=(Fo^2^+2Fc^2^)/3'
_refine_ls_weighting_scheme calc
_refine_ls_wR_factor_gt 0.1245
_refine_ls_wR_factor_ref 0.1346
_reflns_number_gt 6732
_reflns_number_total 8911
_reflns_threshold_expression >2sigma(I)
_cod_data_source_file cs5b02646_si_005.cif
_cod_data_source_block ic16870
_cod_depositor_comments
;
The following automatic conversions were performed:

'_symmetry_cell_setting' value 'Orthorhombic' changed to
'orthorhombic' according to
/usr/data/users/saulius/crontab/automatic-downloads/rss-feeds/ACS/lib/dictionaries/cif_core.dic
dictionary named 'cif_core.dic' version 2.4.2 from 2011-04-26.

'_exptl_crystal_density_meas' value 'not_measured' was changed to '?'
- the value is perceived as not measured.

Automatic conversion script
Id: cif_fix_values 4268 2015-11-12 08:31:59Z antanas 

 Adding full bibliography for 4513842--4513845.cif.
;
_cod_original_sg_symbol_H-M Pbca
_cod_database_code 4513843

loop_
_symmetry_equiv_pos_as_xyz
'x, y, z'
'-x+1/2, -y, z+1/2'
'-x, y+1/2, -z+1/2'
'x+1/2, -y+1/2, -z'
'-x, -y, -z'
'x-1/2, y, -z-1/2'
'x, -y-1/2, z-1/2'
'-x-1/2, y-1/2, z'

loop_
_atom_site_label
_atom_site_type_symbol
_atom_site_fract_x
_atom_site_fract_y
_atom_site_fract_z
_atom_site_U_iso_or_equiv
_atom_site_adp_type
_atom_site_occupancy
_atom_site_symmetry_multiplicity
_atom_site_calc_flag
_atom_site_refinement_flags
Fe1 Fe 0.87959(3) 0.19562(3) 0.36232(2) 0.03145(14) Uani 1 1 d .
H1 H 0.898(3) 0.2669(19) 0.3882(18) 0.047 Uiso 1 1 d .
Fe2 Fe 0.82064(4) 0.27405(3) 0.43578(2) 0.03398(15) Uani 1 1 d .
S1 S 0.74578(6) 0.23108(5) 0.36215(4) 0.0340(2) Uani 1 1 d .
S2 S 0.84343(7) 0.16906(5) 0.45429(4) 0.0353(2) Uani 1 1 d .
C1 C 0.9903(3) 0.18544(19) 0.3762(2) 0.0418(10) Uani 1 1 d .
C2 C 0.9018(3) 0.2262(2) 0.28955(19) 0.0416(10) Uani 1 1 d .
C3 C 0.8573(2) 0.1154(2) 0.33718(18) 0.0371(9) Uani 1 1 d .
C4 C 0.7343(3) 0.27791(19) 0.48649(17) 0.0412(10) Uani 1 1 d .
C5 C 0.9023(3) 0.2962(2) 0.4866(2) 0.0534(12) Uani 1 1 d .
C6 C 0.8071(3) 0.3559(2) 0.40995(18) 0.0476(11) Uani 1 1 d .
C7 C 0.6945(2) 0.16709(19) 0.39916(16) 0.0348(9) Uani 1 1 d .
C8 C 0.6153(3) 0.1475(2) 0.38726(19) 0.0480(11) Uani 1 1 d .
H8 H 0.5834 0.1678 0.3579 0.058 Uiso 1 1 calc R
C9 C 0.5824(3) 0.0972(3) 0.4189(2) 0.0609(14) Uani 1 1 d .
H9 H 0.5271 0.0831 0.4114 0.073 Uiso 1 1 calc R
C10 C 0.6287(4) 0.0676(3) 0.4610(2) 0.0657(15) Uani 1 1 d .
H10 H 0.6054 0.0327 0.4819 0.079 Uiso 1 1 calc R
C11 C 0.7085(3) 0.0877(2) 0.47350(19) 0.0514(12) Uani 1 1 d .
H11 H 0.7401 0.0675 0.5030 0.062 Uiso 1 1 calc R
C12 C 0.7414(3) 0.13774(19) 0.44244(16) 0.0351(9) Uani 1 1 d .
O1 O 1.0597(2) 0.18225(15) 0.38510(17) 0.0598(9) Uani 1 1 d .
O2 O 0.9175(2) 0.24124(16) 0.24451(14) 0.0606(9) Uani 1 1 d .
O3 O 0.8404(2) 0.06546(15) 0.32465(15) 0.0579(9) Uani 1 1 d .
O4 O 0.6799(2) 0.27761(15) 0.51704(13) 0.0568(9) Uani 1 1 d .
O5 O 0.9544(3) 0.3086(2) 0.51714(19) 0.0896(14) Uani 1 1 d .
O6 O 0.7989(2) 0.40668(16) 0.39555(16) 0.0693(11) Uani 1 1 d .
B1 B 0.8735(3) 0.46862(19) 0.18405(16) 0.0248(8) Uani 1 1 d .
C13 C 0.9321(2) 0.47195(17) 0.24335(14) 0.0264(8) Uani 1 1 d .
C14 C 0.9870(2) 0.52219(18) 0.25163(15) 0.0319(8) Uani 1 1 d .
C15 C 1.0410(2) 0.5281(2) 0.29776(17) 0.0395(10) Uani 1 1 d .
C16 C 1.0429(3) 0.4811(2) 0.33940(17) 0.0438(11) Uani 1 1 d .
C17 C 0.9917(3) 0.4297(2) 0.33303(16) 0.0389(10) Uani 1 1 d .
C18 C 0.9386(2) 0.42587(18) 0.28604(15) 0.0306(8) Uani 1 1 d .
C19 C 0.9452(2) 0.45008(17) 0.13446(14) 0.0267(8) Uani 1 1 d .
C20 C 0.9848(2) 0.49292(18) 0.09792(15) 0.0306(8) Uani 1 1 d .
C21 C 1.0508(2) 0.47712(19) 0.06248(15) 0.0336(9) Uani 1 1 d .
C22 C 1.0792(2) 0.4157(2) 0.06092(16) 0.0364(9) Uani 1 1 d .
C23 C 1.0424(3) 0.37131(19) 0.09586(17) 0.0369(9) Uani 1 1 d .
C24 C 0.9783(2) 0.38896(18) 0.13209(15) 0.0296(8) Uani 1 1 d .
C25 C 0.7968(2) 0.41785(16) 0.18947(14) 0.0268(8) Uani 1 1 d .
C26 C 0.7706(2) 0.37239(18) 0.14938(15) 0.0302(8) Uani 1 1 d .
C27 C 0.7026(3) 0.33337(19) 0.15670(19) 0.0399(10) Uani 1 1 d .
C28 C 0.6555(3) 0.3381(2) 0.2060(2) 0.0456(11) Uani 1 1 d .
C29 C 0.6768(2) 0.3828(2) 0.24676(19) 0.0405(10) Uani 1 1 d .
C30 C 0.7441(2) 0.42105(17) 0.23757(16) 0.0312(8) Uani 1 1 d .
C31 C 0.8248(2) 0.53644(16) 0.16926(14) 0.0246(7) Uani 1 1 d .
C32 C 0.8096(2) 0.58753(18) 0.20598(15) 0.0296(8) Uani 1 1 d .
C33 C 0.7652(2) 0.64096(18) 0.18999(16) 0.0331(9) Uani 1 1 d .
C34 C 0.7297(2) 0.64494(19) 0.13621(17) 0.0345(9) Uani 1 1 d .
C35 C 0.7404(2) 0.59532(18) 0.09865(15) 0.0320(8) Uani 1 1 d .
C36 C 0.7867(2) 0.54338(17) 0.11588(15) 0.0286(8) Uani 1 1 d .
F1 F 0.98928(14) 0.57073(11) 0.21291(9) 0.0394(5) Uani 1 1 d .
F2 F 1.08889(17) 0.58038(14) 0.30332(12) 0.0613(8) Uani 1 1 d .
F3 F 1.09419(17) 0.48635(15) 0.38518(11) 0.0636(8) Uani 1 1 d .
F4 F 0.99302(16) 0.38312(13) 0.37336(10) 0.0540(7) Uani 1 1 d .
F5 F 0.89095(14) 0.37238(10) 0.28450(9) 0.0379(5) Uani 1 1 d .
F6 F 0.96051(14) 0.55442(10) 0.09471(10) 0.0398(5) Uani 1 1 d .
F7 F 1.08750(15) 0.52205(12) 0.02953(10) 0.0470(6) Uani 1 1 d .
F8 F 1.14364(16) 0.40005(13) 0.02647(11) 0.0549(7) Uani 1 1 d .
F9 F 1.07068(16) 0.31064(12) 0.09586(11) 0.0564(7) Uani 1 1 d .
F10 F 0.94896(14) 0.34339(10) 0.16799(9) 0.0403(5) Uani 1 1 d .
F11 F 0.81229(14) 0.36429(11) 0.09899(9) 0.0406(5) Uani 1 1 d .
F12 F 0.68058(17) 0.29155(13) 0.11567(13) 0.0618(8) Uani 1 1 d .
F13 F 0.58903(17) 0.29984(14) 0.21386(14) 0.0682(8) Uani 1 1 d .
F14 F 0.63080(16) 0.38868(14) 0.29514(12) 0.0621(8) Uani 1 1 d .
F15 F 0.76038(14) 0.46498(11) 0.27875(9) 0.0391(5) Uani 1 1 d .
F16 F 0.83873(14) 0.58824(10) 0.26077(9) 0.0378(5) Uani 1 1 d .
F17 F 0.75525(16) 0.68942(11) 0.22791(11) 0.0507(6) Uani 1 1 d .
F18 F 0.68334(16) 0.69574(12) 0.12096(11) 0.0518(7) Uani 1 1 d .
F19 F 0.70376(15) 0.59674(11) 0.04601(9) 0.0456(6) Uani 1 1 d .
F20 F 0.79500(14) 0.49608(10) 0.07612(9) 0.0384(5) Uani 1 1 d .

loop_
_atom_site_aniso_label
_atom_site_aniso_U_11
_atom_site_aniso_U_22
_atom_site_aniso_U_33
_atom_site_aniso_U_23
_atom_site_aniso_U_13
_atom_site_aniso_U_12
Fe1 0.0316(3) 0.0289(3) 0.0338(3) -0.0062(2) 0.0008(2) 0.0023(2)
Fe2 0.0416(4) 0.0289(3) 0.0314(3) -0.0057(2) 0.0006(2) 0.0056(3)
S1 0.0353(6) 0.0389(5) 0.0279(4) -0.0003(4) -0.0011(4) 0.0087(4)
S2 0.0398(6) 0.0332(5) 0.0328(5) -0.0002(4) -0.0068(4) 0.0059(4)
C1 0.038(3) 0.027(2) 0.060(3) -0.0055(18) 0.001(2) -0.0010(19)
C2 0.045(3) 0.036(2) 0.044(2) -0.0055(19) 0.009(2) -0.0026(19)
C3 0.030(2) 0.037(2) 0.044(2) -0.0114(18) 0.0048(17) -0.0021(18)
C4 0.060(3) 0.032(2) 0.031(2) -0.0004(17) -0.003(2) 0.009(2)
C5 0.056(3) 0.050(3) 0.054(3) -0.019(2) -0.002(2) 0.001(2)
C6 0.063(3) 0.040(3) 0.040(2) -0.002(2) 0.017(2) 0.008(2)
C7 0.035(2) 0.037(2) 0.0328(19) -0.0084(16) 0.0047(16) 0.0014(18)
C8 0.038(3) 0.062(3) 0.044(2) -0.019(2) -0.0015(19) -0.001(2)
C9 0.047(3) 0.066(3) 0.069(3) -0.024(3) 0.016(3) -0.027(3)
C10 0.074(4) 0.056(3) 0.067(3) -0.003(3) 0.017(3) -0.019(3)
C11 0.066(3) 0.044(3) 0.044(2) 0.004(2) 0.002(2) -0.004(2)
C12 0.037(2) 0.035(2) 0.034(2) -0.0052(16) 0.0028(17) 0.0012(18)
O1 0.037(2) 0.0425(19) 0.100(3) -0.0008(18) -0.0078(18) -0.0019(15)
O2 0.077(3) 0.061(2) 0.0442(19) -0.0006(16) 0.0153(17) -0.0196(18)
O3 0.049(2) 0.0428(19) 0.082(2) -0.0258(17) 0.0071(17) -0.0081(15)
O4 0.069(2) 0.060(2) 0.0413(17) 0.0090(15) 0.0181(17) 0.0156(17)
O5 0.079(3) 0.098(3) 0.092(3) -0.040(3) -0.033(2) -0.007(2)
O6 0.098(3) 0.038(2) 0.072(2) 0.0124(17) 0.031(2) 0.0163(19)
B1 0.025(2) 0.026(2) 0.0240(18) -0.0028(15) 0.0037(15) 0.0002(17)
C13 0.0258(19) 0.0284(19) 0.0250(17) -0.0023(14) 0.0048(14) 0.0035(15)
C14 0.030(2) 0.036(2) 0.0303(18) 0.0010(16) 0.0025(15) -0.0018(17)
C15 0.031(2) 0.049(3) 0.039(2) -0.0041(19) -0.0002(17) -0.0111(19)
C16 0.033(2) 0.067(3) 0.031(2) -0.004(2) -0.0072(17) 0.005(2)
C17 0.035(2) 0.051(3) 0.0311(19) 0.0067(18) 0.0023(16) 0.004(2)
C18 0.028(2) 0.034(2) 0.0295(18) -0.0003(15) 0.0022(15) 0.0013(17)
C19 0.0264(19) 0.0296(19) 0.0240(17) -0.0027(14) 0.0003(14) 0.0005(15)
C20 0.033(2) 0.030(2) 0.0287(18) -0.0057(15) 0.0012(15) 0.0001(16)
C21 0.035(2) 0.042(2) 0.0245(17) 0.0022(16) 0.0027(15) -0.0023(18)
C22 0.033(2) 0.049(3) 0.0280(18) -0.0052(17) 0.0067(16) 0.0086(19)
C23 0.040(2) 0.035(2) 0.036(2) -0.0045(17) -0.0042(18) 0.0174(18)
C24 0.032(2) 0.031(2) 0.0254(17) 0.0028(15) 0.0008(15) 0.0046(16)
C25 0.027(2) 0.0258(19) 0.0273(17) 0.0024(14) 0.0009(14) 0.0016(15)
C26 0.030(2) 0.029(2) 0.0315(19) 0.0018(15) 0.0020(15) 0.0006(16)
C27 0.037(2) 0.031(2) 0.052(2) -0.0094(18) -0.0056(19) -0.0031(18)
C28 0.030(2) 0.036(2) 0.071(3) 0.005(2) 0.007(2) -0.0086(19)
C29 0.029(2) 0.043(2) 0.049(2) 0.0001(19) 0.0151(18) -0.0028(19)
C30 0.030(2) 0.031(2) 0.0326(19) -0.0015(15) 0.0041(16) 0.0004(16)
C31 0.0215(18) 0.0262(18) 0.0260(17) -0.0010(13) 0.0045(14) -0.0044(15)
C32 0.029(2) 0.032(2) 0.0276(18) 0.0001(15) 0.0065(15) -0.0022(16)
C33 0.032(2) 0.028(2) 0.040(2) -0.0053(16) 0.0132(17) 0.0019(16)
C34 0.027(2) 0.033(2) 0.044(2) 0.0072(17) 0.0079(17) 0.0045(17)
C35 0.027(2) 0.039(2) 0.0303(19) 0.0070(16) 0.0008(15) -0.0022(17)
C36 0.028(2) 0.0261(19) 0.0318(18) -0.0017(14) 0.0054(15) -0.0011(16)
F1 0.0355(13) 0.0403(13) 0.0423(12) 0.0051(10) -0.0012(10) -0.0142(10)
F2 0.0513(16) 0.0726(19) 0.0601(17) -0.0023(14) -0.0159(13) -0.0286(14)
F3 0.0531(17) 0.093(2) 0.0453(14) 0.0038(14) -0.0241(13) -0.0107(15)
F4 0.0565(17) 0.0648(18) 0.0407(13) 0.0194(12) -0.0090(12) 0.0010(13)
F5 0.0429(14) 0.0318(12) 0.0390(12) 0.0052(9) -0.0028(10) -0.0031(10)
F6 0.0454(14) 0.0288(12) 0.0452(13) 0.0021(10) 0.0161(10) -0.0011(10)
F7 0.0432(15) 0.0539(15) 0.0439(13) 0.0036(11) 0.0183(11) -0.0060(12)
F8 0.0488(16) 0.0673(17) 0.0487(14) 0.0001(13) 0.0233(12) 0.0193(13)
F9 0.0637(18) 0.0458(15) 0.0596(16) 0.0064(12) 0.0158(14) 0.0293(13)
F10 0.0450(14) 0.0341(13) 0.0418(12) 0.0089(10) 0.0070(10) 0.0079(10)
F11 0.0491(14) 0.0408(13) 0.0319(11) -0.0118(10) 0.0027(10) -0.0063(11)
F12 0.0578(18) 0.0516(17) 0.0761(19) -0.0256(14) -0.0026(14) -0.0215(13)
F13 0.0458(17) 0.0607(18) 0.098(2) -0.0021(16) 0.0147(15) -0.0277(14)
F14 0.0484(16) 0.0747(19) 0.0632(17) -0.0024(15) 0.0290(13) -0.0116(14)
F15 0.0387(13) 0.0432(13) 0.0353(12) -0.0126(10) 0.0113(9) -0.0034(11)
F16 0.0447(14) 0.0398(13) 0.0289(11) -0.0106(9) -0.0001(10) 0.0049(10)
F17 0.0616(17) 0.0369(14) 0.0535(15) -0.0140(11) 0.0092(12) 0.0125(12)
F18 0.0511(16) 0.0413(14) 0.0629(16) 0.0099(12) 0.0038(12) 0.0187(12)
F19 0.0520(15) 0.0489(15) 0.0358(12) 0.0091(11) -0.0087(11) 0.0061(12)
F20 0.0507(14) 0.0366(13) 0.0278(11) -0.0074(9) -0.0047(10) 0.0045(11)

loop_
_atom_type_symbol
_atom_type_description
_atom_type_scat_dispersion_real
_atom_type_scat_dispersion_imag
_atom_type_scat_source
C C 0.0033 0.0016 'International Tables Vol C Tables 4.2.6.8 and 6.1.1.4'
H H 0.0000 0.0000 'International Tables Vol C Tables 4.2.6.8 and 6.1.1.4'
B B 0.0013 0.0007 'International Tables Vol C Tables 4.2.6.8 and 6.1.1.4'
O O 0.0106 0.0060 'International Tables Vol C Tables 4.2.6.8 and 6.1.1.4'
F F 0.0171 0.0103 'International Tables Vol C Tables 4.2.6.8 and 6.1.1.4'
S S 0.1246 0.1234 'International Tables Vol C Tables 4.2.6.8 and 6.1.1.4'
Fe Fe 0.3463 0.8444 'International Tables Vol C Tables 4.2.6.8 and 6.1.1.4'

loop_
_geom_angle_atom_site_label_1
_geom_angle_atom_site_label_2
_geom_angle_atom_site_label_3
_geom_angle
H1 Fe1 C3 177.0(15)
H1 Fe1 C1 82.5(14)
C3 Fe1 C1 98.10(18)
H1 Fe1 C2 89.0(14)
C3 Fe1 C2 93.95(18)
C1 Fe1 C2 90.8(2)
H1 Fe1 S2 85.8(14)
C3 Fe1 S2 91.27(14)
C1 Fe1 S2 93.18(15)
C2 Fe1 S2 172.95(14)
H1 Fe1 S1 82.5(14)
C3 Fe1 S1 96.64(13)
C1 Fe1 S1 164.20(14)
C2 Fe1 S1 93.87(14)
S2 Fe1 S1 80.81(4)
H1 Fe1 Fe2 39.8(14)
C3 Fe1 Fe2 137.60(13)
C1 Fe1 Fe2 108.74(14)
C2 Fe1 Fe2 117.23(13)
S2 Fe1 Fe2 55.90(3)
S1 Fe1 Fe2 55.85(3)
H1 Fe2 C4 177.0(14)
H1 Fe2 C5 85.2(14)
C4 Fe2 C5 97.0(2)
H1 Fe2 C6 87.6(14)
C4 Fe2 C6 94.48(18)
C5 Fe2 C6 93.3(2)
H1 Fe2 S1 82.0(14)
C4 Fe2 S1 95.59(14)
C5 Fe2 S1 165.11(15)
C6 Fe2 S1 93.69(15)
H1 Fe2 S2 85.2(14)
C4 Fe2 S2 92.56(13)
C5 Fe2 S2 90.53(16)
C6 Fe2 S2 171.52(13)
S1 Fe2 S2 80.92(4)
H1 Fe2 Fe1 39.0(14)
C4 Fe2 Fe1 137.95(13)
C5 Fe2 Fe1 109.13(15)
C6 Fe2 Fe1 115.59(13)
S1 Fe2 Fe1 55.98(3)
S2 Fe2 Fe1 55.95(3)
C7 S1 Fe2 100.51(13)
C7 S1 Fe1 100.88(14)
Fe2 S1 Fe1 68.16(3)
C12 S2 Fe2 100.34(14)
C12 S2 Fe1 100.42(13)
Fe2 S2 Fe1 68.14(3)
O1 C1 Fe1 176.6(4)
O2 C2 Fe1 175.6(4)
O3 C3 Fe1 175.6(4)
O4 C4 Fe2 176.9(4)
O5 C5 Fe2 177.7(5)
O6 C6 Fe2 178.2(4)
C8 C7 C12 121.0(4)
C8 C7 S1 123.9(3)
C12 C7 S1 115.1(3)
C7 C8 C9 118.5(5)
C10 C9 C8 120.7(5)
C9 C10 C11 120.8(5)
C12 C11 C10 118.8(5)
C11 C12 C7 120.2(4)
C11 C12 S2 123.5(3)
C7 C12 S2 116.3(3)
C25 B1 C31 102.6(3)
C25 B1 C13 113.0(3)
C31 B1 C13 113.6(3)
C25 B1 C19 114.9(3)
C31 B1 C19 112.5(3)
C13 B1 C19 100.7(3)
C18 C13 C14 112.5(3)
C18 C13 B1 126.9(3)
C14 C13 B1 120.3(3)
F1 C14 C15 115.2(3)
F1 C14 C13 119.8(3)
C15 C14 C13 125.1(4)
F2 C15 C16 120.2(4)
F2 C15 C14 120.5(4)
C16 C15 C14 119.3(4)
F3 C16 C17 121.2(4)
F3 C16 C15 120.4(4)
C17 C16 C15 118.4(4)
F4 C17 C16 119.2(4)
F4 C17 C18 120.6(4)
C16 C17 C18 120.2(4)
F5 C18 C17 114.6(3)
F5 C18 C13 121.0(3)
C17 C18 C13 124.4(4)
C20 C19 C24 113.4(3)
C20 C19 B1 125.7(3)
C24 C19 B1 120.4(3)
F6 C20 C21 114.8(3)
F6 C20 C19 121.3(3)
C21 C20 C19 123.9(4)
F7 C21 C22 119.9(3)
F7 C21 C20 120.3(4)
C22 C21 C20 119.9(4)
F8 C22 C23 121.1(4)
F8 C22 C21 120.1(4)
C23 C22 C21 118.8(3)
F9 C23 C22 119.7(3)
F9 C23 C24 120.3(4)
C22 C23 C24 120.0(4)
F10 C24 C23 116.4(3)
F10 C24 C19 119.6(3)
C23 C24 C19 123.9(3)
C26 C25 C30 112.3(3)
C26 C25 B1 128.5(3)
C30 C25 B1 119.1(3)
F11 C26 C27 115.1(3)
F11 C26 C25 120.6(3)
C27 C26 C25 124.3(3)
F12 C27 C28 119.3(4)
F12 C27 C26 120.8(4)
C28 C27 C26 119.8(4)
F13 C28 C27 120.4(4)
F13 C28 C29 120.8(4)
C27 C28 C29 118.8(4)
F14 C29 C30 120.7(4)
F14 C29 C28 119.7(4)
C30 C29 C28 119.5(4)
F15 C30 C29 116.5(3)
F15 C30 C25 118.4(3)
C29 C30 C25 125.1(4)
C36 C31 C32 112.7(3)
C36 C31 B1 118.8(3)
C32 C31 B1 128.2(3)
F16 C32 C33 115.0(3)
F16 C32 C31 121.4(3)
C33 C32 C31 123.6(3)
F17 C33 C34 119.6(3)
F17 C33 C32 119.9(3)
C34 C33 C32 120.5(3)
F18 C34 C35 120.4(4)
F18 C34 C33 121.0(4)
C35 C34 C33 118.6(3)
F19 C35 C34 120.0(3)
F19 C35 C36 120.8(3)
C34 C35 C36 119.1(3)
F20 C36 C35 115.7(3)
F20 C36 C31 118.9(3)
C35 C36 C31 125.4(3)

loop_
_geom_bond_atom_site_label_1
_geom_bond_atom_site_label_2
_geom_bond_distance
Fe1 H1 1.63(4)
Fe1 C3 1.813(4)
Fe1 C1 1.817(5)
Fe1 C2 1.834(4)
Fe1 S2 2.2710(11)
Fe1 S1 2.2714(11)
Fe1 Fe2 2.5438(7)
Fe2 H1 1.66(4)
Fe2 C4 1.816(5)
Fe2 C5 1.819(5)
Fe2 C6 1.828(5)
Fe2 S1 2.2680(11)
Fe2 S2 2.2696(11)
S1 C7 1.790(4)
S2 C12 1.784(4)
C1 O1 1.135(5)
C2 O2 1.115(5)
C3 O3 1.118(5)
C4 O4 1.122(5)
C5 O5 1.124(6)
C6 O6 1.123(5)
C7 C8 1.362(6)
C7 C12 1.394(5)
C8 C9 1.387(7)
C9 C10 1.372(8)
C10 C11 1.378(7)
C11 C12 1.375(6)
B1 C25 1.632(5)
B1 C31 1.657(5)
B1 C13 1.662(5)
B1 C19 1.668(5)
C13 C18 1.384(5)
C13 C14 1.385(5)
C14 F1 1.354(4)
C14 C15 1.379(5)
C15 F2 1.344(5)
C15 C16 1.377(6)
C16 F3 1.344(4)
C16 C17 1.362(6)
C17 F4 1.350(4)
C17 C18 1.381(5)
C18 F5 1.357(4)
C19 C20 1.386(5)
C19 C24 1.387(5)
C20 F6 1.348(4)
C20 C21 1.379(5)
C21 F7 1.346(4)
C21 C22 1.366(5)
C22 F8 1.345(4)
C22 C23 1.365(6)
C23 F9 1.349(4)
C23 C24 1.376(5)
C24 F10 1.349(4)
C25 C26 1.393(5)
C25 C30 1.398(5)
C26 F11 1.353(4)
C26 C27 1.374(5)
C27 F12 1.338(5)
C27 C28 1.370(6)
C28 F13 1.346(5)
C28 C29 1.372(6)
C29 F14 1.345(5)
C29 C30 1.360(5)
C30 F15 1.349(4)
C31 C36 1.384(5)
C31 C32 1.387(5)
C32 F16 1.349(4)
C32 C33 1.377(5)
C33 F17 1.350(4)
C33 C34 1.369(5)
C34 F18 1.345(4)
C34 C35 1.365(5)
C35 F19 1.351(4)
C35 C36 1.376(5)
C36 F20 1.357(4)
